data_4076900
loop_
_publ_author_name
'Yoshimitsu, Shin-ichi'
'Hikichi, Shiro'
'Akita, Munetaka'

_publ_section_title
;
 Synthesis and Characterization of Coordinatively Unsaturated Alkynyl- and
 Aryl-Cobalt Complexes with 15 Valence Electrons, TpiPr2Co&#x2212;R,
 Bearing the Hydrotris(3,5-diisopropylpyrazolyl)borato Ligand (TpiPr2)
;
_journal_issue 18
_journal_name_full Organometallics
_journal_page_first 3762
_journal_paper_doi 10.1021/om020268u
_journal_volume 21
_journal_year 2002
_chemical_formula_sum 'C30 H55 B Co N6 O Si'
_chemical_formula_weight 613.63
_chemical_name_common TpiPr2Co-OSiMe3
_chemical_name_systematic
;
  ?
;
_space_group_IT_number 15
_symmetry_space_group_name_Hall '-C 2yc'
_symmetry_space_group_name_H-M 'C 1 2/c 1'
_atom_sites_solution_hydrogens geom
_atom_sites_solution_primary direct
_atom_sites_solution_secondary difmap
_audit_creation_method SHELXL-97
_cell_angle_alpha 90.00
_cell_angle_beta 115.6340(10)
_cell_angle_gamma 90.00
_cell_formula_units_Z 8
_cell_length_a 35.1213(15)
_cell_length_b 9.5247(3)
_cell_length_c 24.0016(12)
_cell_measurement_temperature 213(2)
_cell_volume 7238.8(5)
_computing_structure_refinement 'SHELXL-97 (Sheldrick, 1997)'
_computing_structure_solution 'SHELXS-97 (Sheldrick, 1990)'
_diffrn_ambient_temperature 213(2)
_diffrn_measured_fraction_theta_full 0.978
_diffrn_measured_fraction_theta_max 0.978
_diffrn_radiation_monochromator graphite
_diffrn_radiation_source 'fine-focus sealed tube'
_diffrn_radiation_type MoK\a
_diffrn_radiation_wavelength 0.71069
_diffrn_reflns_av_R_equivalents 0.0000
_diffrn_reflns_av_sigmaI/netI 0.0601
_diffrn_reflns_limit_h_max 45
_diffrn_reflns_limit_h_min 0
_diffrn_reflns_limit_k_max 12
_diffrn_reflns_limit_k_min 0
_diffrn_reflns_limit_l_max 28
_diffrn_reflns_limit_l_min -30
_diffrn_reflns_number 8129
_diffrn_reflns_theta_full 27.48
_diffrn_reflns_theta_max 27.48
_diffrn_reflns_theta_min 1.29
_exptl_absorpt_coefficient_mu 0.537
_exptl_crystal_density_diffrn 1.126
_exptl_crystal_density_method 'not measured'
_exptl_crystal_F_000 2648
_refine_diff_density_max 0.526
_refine_diff_density_min -1.080
_refine_diff_density_rms 0.120
_refine_ls_extinction_method none
_refine_ls_goodness_of_fit_ref 1.046
_refine_ls_hydrogen_treatment mixed
_refine_ls_matrix_type full
_refine_ls_number_parameters 376
_refine_ls_number_reflns 8129
_refine_ls_number_restraints 0
_refine_ls_restrained_S_all 1.046
_refine_ls_R_factor_all 0.0842
_refine_ls_R_factor_gt 0.0632
_refine_ls_shift/su_max 0.154
_refine_ls_shift/su_mean 0.004
_refine_ls_structure_factor_coef Fsqd
_refine_ls_weighting_details 'calc w=1/[\s^2^(Fo^2^)+(0.1000P)^2^+0.0000P] where P=(Fo^2^+2Fc^2^)/3'
_refine_ls_weighting_scheme calc
_refine_ls_wR_factor_gt 0.1629
_refine_ls_wR_factor_ref 0.1723
_reflns_number_gt 5753
_reflns_number_total 8129
_reflns_threshold_expression >2sigma(I)
_cod_data_source_file om020268u.cif
_cod_data_source_block shelxl
_cod_database_code 4076900

loop_
_symmetry_equiv_pos_as_xyz
'x, y, z'
'-x, y, -z+1/2'
'x+1/2, y+1/2, z'
'-x+1/2, y+1/2, -z+1/2'
'-x, -y, -z'
'x, -y, z-1/2'
'-x+1/2, -y+1/2, -z'
'x+1/2, -y+1/2, z-1/2'

loop_
_atom_site_label
_atom_site_type_symbol
_atom_site_fract_x
_atom_site_fract_y
_atom_site_fract_z
_atom_site_U_iso_or_equiv
_atom_site_adp_type
_atom_site_occupancy
_atom_site_symmetry_multiplicity
_atom_site_calc_flag
_atom_site_refinement_flags
Co1 Co 0.125121(10) 0.63653(4) 0.204345(14) 0.03860(13) Uani 1 1 d .
Si1 Si 0.14366(4) 0.71260(11) 0.35154(4) 0.0725(3) Uani 1 1 d .
O1 O 0.12902(8) 0.6906(3) 0.27998(10) 0.0677(6) Uani 1 1 d .
N11 N 0.16979(6) 0.6785(2) 0.17419(9) 0.0349(4) Uani 1 1 d .
N12 N 0.16060(6) 0.6274(2) 0.11598(9) 0.0329(4) Uani 1 1 d .
N21 N 0.07781(6) 0.6916(2) 0.12132(9) 0.0391(5) Uani 1 1 d .
N22 N 0.08101(6) 0.6315(2) 0.07142(9) 0.0336(4) Uani 1 1 d .
N31 N 0.11945(7) 0.4331(2) 0.17788(9) 0.0391(5) Uani 1 1 d .
N32 N 0.12055(6) 0.4096(2) 0.12193(9) 0.0338(4) Uani 1 1 d .
C1 C 0.11697(15) 0.5916(5) 0.38355(19) 0.0818(12) Uani 1 1 d .
H47 H 0.0872 0.5908 0.3571 0.082 Uiso 1 1 calc R
H48 H 0.1217 0.6226 0.4241 0.082 Uiso 1 1 calc R
H49 H 0.1282 0.4987 0.3860 0.082 Uiso 1 1 calc R
C2 C 0.1322(4) 0.8919(5) 0.3677(3) 0.212(5) Uani 1 1 d .
H50 H 0.1372 0.8988 0.4103 0.212 Uiso 1 1 calc R
H51 H 0.1032 0.9139 0.3417 0.212 Uiso 1 1 calc R
H52 H 0.1502 0.9567 0.3598 0.212 Uiso 1 1 calc R
C3 C 0.20112(19) 0.6834(8) 0.3967(2) 0.152(3) Uani 1 1 d .
H53 H 0.2080 0.5890 0.3905 0.152 Uiso 1 1 calc R
H54 H 0.2087 0.6983 0.4398 0.152 Uiso 1 1 calc R
H55 H 0.2164 0.7480 0.3832 0.152 Uiso 1 1 calc R
C11 C 0.20475(7) 0.7554(3) 0.19243(11) 0.0363(5) Uani 1 1 d .
C12 C 0.21863(8) 0.7549(3) 0.14648(12) 0.0449(6) Uani 1 1 d .
C13 C 0.19018(7) 0.6740(3) 0.09863(11) 0.0373(5) Uani 1 1 d .
C14 C 0.22320(9) 0.8280(3) 0.25431(12) 0.0451(6) Uani 1 1 d .
C15 C 0.19692(12) 0.9499(4) 0.25505(18) 0.0743(11) Uani 1 1 d .
H4 H 0.2085 0.9905 0.2957 0.074 Uiso 1 1 calc R
H5 H 0.1686 0.9191 0.2442 0.074 Uiso 1 1 calc R
H6 H 0.1968 1.0189 0.2258 0.074 Uiso 1 1 calc R
C16 C 0.26892(10) 0.8710(4) 0.27284(17) 0.0696(10) Uani 1 1 d .
H7 H 0.2846 0.7914 0.2695 0.070 Uiso 1 1 calc R
H8 H 0.2812 0.9042 0.3147 0.070 Uiso 1 1 calc R
H9 H 0.2697 0.9443 0.2459 0.070 Uiso 1 1 calc R
C17 C 0.19145(9) 0.6407(4) 0.03831(13) 0.0514(7) Uani 1 1 d .
C18 C 0.18993(13) 0.7746(5) 0.00293(16) 0.0792(12) Uani 1 1 d .
H11 H 0.2131 0.8343 0.0279 0.079 Uiso 1 1 calc R
H12 H 0.1638 0.8225 -0.0068 0.079 Uiso 1 1 calc R
H13 H 0.1920 0.7515 -0.0346 0.079 Uiso 1 1 calc R
C19 C 0.23122(11) 0.5550(5) 0.05029(18) 0.0754(11) Uani 1 1 d .
H14 H 0.2316 0.4718 0.0731 0.075 Uiso 1 1 calc R
H15 H 0.2558 0.6104 0.0737 0.075 Uiso 1 1 calc R
H16 H 0.2311 0.5291 0.0116 0.075 Uiso 1 1 calc R
C21 C 0.04131(9) 0.7601(3) 0.10055(13) 0.0466(6) Uani 1 1 d .
C22 C 0.02033(8) 0.7452(3) 0.03627(13) 0.0474(7) Uani 1 1 d .
C23 C 0.04617(7) 0.6639(3) 0.01896(11) 0.0360(5) Uani 1 1 d .
C24 C 0.02830(12) 0.8331(4) 0.14476(17) 0.0672(9) Uani 1 1 d .
C25 C 0.0039(2) 0.9613(6) 0.1181(3) 0.125(2) Uani 1 1 d .
H19 H -0.0035 1.0054 0.1481 0.125 Uiso 1 1 calc R
H20 H -0.0214 0.9375 0.0822 0.125 Uiso 1 1 calc R
H21 H 0.0206 1.0247 0.1067 0.125 Uiso 1 1 calc R
C26 C 0.0087(3) 0.7339(7) 0.1718(4) 0.174(4) Uani 1 1 d .
H22 H 0.0106 0.7710 0.2101 0.174 Uiso 1 1 calc R
H23 H 0.0232 0.6454 0.1792 0.174 Uiso 1 1 calc R
H24 H -0.0204 0.7206 0.1437 0.174 Uiso 1 1 calc R
C27 C 0.04003(8) 0.6178(3) -0.04387(11) 0.0396(6) Uani 1 1 d .
C28 C 0.06577(9) 0.7086(4) -0.06721(13) 0.0519(7) Uani 1 1 d .
H26 H 0.0952 0.7018 -0.0392 0.052 Uiso 1 1 calc R
H27 H 0.0568 0.8045 -0.0698 0.052 Uiso 1 1 calc R
H28 H 0.0616 0.6766 -0.1074 0.052 Uiso 1 1 calc R
C29 C -0.00681(9) 0.6209(4) -0.08973(14) 0.0567(8) Uani 1 1 d .
H29 H -0.0174 0.7149 -0.0928 0.057 Uiso 1 1 calc R
H30 H -0.0224 0.5595 -0.0755 0.057 Uiso 1 1 calc R
H31 H -0.0099 0.5904 -0.1296 0.057 Uiso 1 1 calc R
C31 C 0.11509(9) 0.3095(3) 0.19983(12) 0.0466(6) Uani 1 1 d .
C32 C 0.11393(9) 0.2044(3) 0.15918(13) 0.0490(7) Uani 1 1 d .
C33 C 0.11745(7) 0.2703(3) 0.10988(12) 0.0397(6) Uani 1 1 d .
C34 C 0.11231(12) 0.3020(4) 0.26121(14) 0.0651(9) Uani 1 1 d .
C35 C 0.15522(12) 0.2771(5) 0.31275(14) 0.0752(11) Uani 1 1 d .
H34 H 0.1535 0.2804 0.3516 0.075 Uiso 1 1 calc R
H35 H 0.1743 0.3484 0.3120 0.075 Uiso 1 1 calc R
H36 H 0.1653 0.1866 0.3077 0.075 Uiso 1 1 calc R
C36 C 0.07844(16) 0.2175(9) 0.2598(2) 0.139(3) Uani 1 1 d .
H37 H 0.0793 0.2145 0.3003 0.139 Uiso 1 1 calc R
H38 H 0.0812 0.1240 0.2470 0.139 Uiso 1 1 calc R
H39 H 0.0521 0.2570 0.2311 0.139 Uiso 1 1 calc R
C37 C 0.11978(9) 0.2064(3) 0.05412(13) 0.0484(7) Uani 1 1 d .
C38 C 0.16453(11) 0.2128(4) 0.06004(17) 0.0675(9) Uani 1 1 d .
H41 H 0.1826 0.1548 0.0939 0.068 Uiso 1 1 calc R
H42 H 0.1744 0.3080 0.0675 0.068 Uiso 1 1 calc R
H43 H 0.1649 0.1798 0.0225 0.068 Uiso 1 1 calc R
C39 C 0.10323(13) 0.0560(4) 0.04435(18) 0.0705(10) Uani 1 1 d .
H44 H 0.0753 0.0546 0.0422 0.071 Uiso 1 1 calc R
H45 H 0.1216 -0.0014 0.0782 0.071 Uiso 1 1 calc R
H46 H 0.1024 0.0201 0.0065 0.071 Uiso 1 1 calc R
B1 B 0.12001(8) 0.5389(3) 0.08179(12) 0.0325(5) Uani 1 1 d .
H1 H 0.1181 0.5072 0.0426 0.039 Uiso 1 1 d .
H2 H 0.2434 0.8011 0.1476 0.053 Uiso 1 1 d .
H3 H 0.2235 0.7611 0.2845 0.054 Uiso 1 1 d .
H10 H 0.1672 0.5841 0.0139 0.061 Uiso 1 1 d .
H17 H -0.0063 0.7849 0.0090 0.056 Uiso 1 1 d .
H18 H 0.0539 0.8649 0.1783 0.083 Uiso 1 1 d .
H25 H 0.0497 0.5231 -0.0411 0.047 Uiso 1 1 d .
H32 H 0.1109 0.1064 0.1639 0.059 Uiso 1 1 d .
H33 H 0.1051 0.3977 0.2677 0.080 Uiso 1 1 d .
H40 H 0.1020 0.2603 0.0190 0.058 Uiso 1 1 d .

loop_
_atom_site_aniso_label
_atom_site_aniso_U_11
_atom_site_aniso_U_22
_atom_site_aniso_U_33
_atom_site_aniso_U_23
_atom_site_aniso_U_13
_atom_site_aniso_U_12
Co1 0.03915(19) 0.0515(2) 0.02674(18) -0.00178(15) 0.01570(14) -0.00456(16)
Si1 0.1279(9) 0.0588(6) 0.0396(4) -0.0068(4) 0.0445(5) -0.0232(6)
O1 0.0860(16) 0.0848(17) 0.0427(11) -0.0088(12) 0.0376(11) -0.0117(14)
N11 0.0338(9) 0.0449(11) 0.0256(9) -0.0014(9) 0.0125(8) -0.0039(9)
N12 0.0320(9) 0.0422(11) 0.0259(9) -0.0004(8) 0.0137(7) -0.0053(9)
N21 0.0377(10) 0.0469(12) 0.0341(10) -0.0012(10) 0.0169(9) 0.0016(10)
N22 0.0314(9) 0.0416(11) 0.0258(9) 0.0000(8) 0.0105(7) -0.0013(8)
N31 0.0426(11) 0.0461(12) 0.0290(10) 0.0041(9) 0.0158(8) -0.0041(10)
N32 0.0343(9) 0.0387(11) 0.0270(9) 0.0023(8) 0.0119(8) -0.0028(9)
C1 0.121(3) 0.078(3) 0.071(2) 0.003(2) 0.064(2) 0.000(2)
C2 0.525(17) 0.060(3) 0.137(5) -0.008(3) 0.222(9) -0.004(6)
C3 0.137(5) 0.222(7) 0.064(3) 0.024(4) 0.013(3) -0.082(5)
C11 0.0326(11) 0.0395(13) 0.0320(11) -0.0021(10) 0.0096(9) -0.0056(10)
C12 0.0372(12) 0.0553(17) 0.0412(14) -0.0042(12) 0.0160(11) -0.0146(12)
C13 0.0330(11) 0.0487(14) 0.0304(11) 0.0005(11) 0.0140(9) -0.0067(11)
C14 0.0486(14) 0.0449(15) 0.0358(13) -0.0082(11) 0.0126(11) -0.0072(12)
C15 0.069(2) 0.070(2) 0.074(2) -0.025(2) 0.0218(18) 0.0055(19)
C16 0.0503(17) 0.078(2) 0.063(2) -0.0256(18) 0.0081(15) -0.0086(17)
C17 0.0466(14) 0.078(2) 0.0360(13) -0.0101(14) 0.0238(11) -0.0192(14)
C18 0.086(2) 0.114(3) 0.0449(17) 0.007(2) 0.0347(17) -0.033(2)
C19 0.064(2) 0.107(3) 0.070(2) -0.024(2) 0.0432(18) -0.011(2)
C21 0.0485(14) 0.0475(15) 0.0492(15) 0.0028(13) 0.0261(12) 0.0086(12)
C22 0.0396(13) 0.0545(17) 0.0459(15) 0.0079(13) 0.0164(11) 0.0132(12)
C23 0.0313(11) 0.0382(13) 0.0351(12) 0.0049(10) 0.0113(9) -0.0012(10)
C24 0.071(2) 0.077(2) 0.064(2) -0.0031(18) 0.0385(18) 0.0210(18)
C25 0.174(6) 0.112(4) 0.110(4) 0.003(3) 0.080(4) 0.068(4)
C26 0.294(10) 0.127(5) 0.237(8) -0.016(5) 0.244(8) -0.003(6)
C27 0.0391(12) 0.0402(14) 0.0307(12) 0.0038(10) 0.0068(10) 0.0004(11)
C28 0.0516(15) 0.0637(19) 0.0409(14) 0.0047(14) 0.0205(12) 0.0015(15)
C29 0.0458(15) 0.0628(19) 0.0434(15) 0.0048(14) 0.0022(12) -0.0077(14)
C31 0.0432(13) 0.0564(17) 0.0364(13) 0.0106(13) 0.0136(11) -0.0048(13)
C32 0.0504(15) 0.0442(15) 0.0457(15) 0.0120(13) 0.0145(12) -0.0043(13)
C33 0.0337(11) 0.0411(14) 0.0371(13) 0.0027(11) 0.0086(10) -0.0014(11)
C34 0.081(2) 0.078(2) 0.0397(15) 0.0118(16) 0.0286(16) -0.0100(19)
C35 0.082(2) 0.098(3) 0.0381(16) 0.0055(18) 0.0179(16) 0.020(2)
C36 0.099(3) 0.272(9) 0.058(2) 0.014(4) 0.045(2) -0.037(5)
C37 0.0530(15) 0.0418(15) 0.0437(14) -0.0035(12) 0.0147(12) 0.0006(13)
C38 0.069(2) 0.073(2) 0.070(2) -0.0136(19) 0.0383(18) 0.0009(18)
C39 0.080(2) 0.0501(19) 0.075(2) -0.0145(17) 0.0279(19) -0.0060(18)
B1 0.0304(11) 0.0400(14) 0.0260(11) -0.0006(11) 0.0110(9) -0.0010(11)

loop_
_atom_type_symbol
_atom_type_description
_atom_type_scat_dispersion_real
_atom_type_scat_dispersion_imag
_atom_type_scat_source
C C 0.0033 0.0016 'International Tables Vol C Tables 4.2.6.8 and 6.1.1.4'
H H 0.0000 0.0000 'International Tables Vol C Tables 4.2.6.8 and 6.1.1.4'
N N 0.0061 0.0033 'International Tables Vol C Tables 4.2.6.8 and 6.1.1.4'
B B 0.0013 0.0007 'International Tables Vol C Tables 4.2.6.8 and 6.1.1.4'
Si Si 0.0817 0.0704 'International Tables Vol C Tables 4.2.6.8 and 6.1.1.4'
Co Co 0.3494 0.9721 'International Tables Vol C Tables 4.2.6.8 and 6.1.1.4'
O O 0.0106 0.0060 'International Tables Vol C Tables 4.2.6.8 and 6.1.1.4'

loop_
_geom_angle_atom_site_label_1
_geom_angle_atom_site_label_2
_geom_angle_atom_site_label_3
_geom_angle
_geom_angle_publ_flag
O1 Co1 N31 122.36(10) yes
O1 Co1 N11 123.97(10) yes
N31 Co1 N11 93.60(9) yes
O1 Co1 N21 125.19(10) yes
N31 Co1 N21 90.67(9) yes
N11 Co1 N21 91.70(8) yes
O1 Si1 C2 110.8(2) yes
O1 Si1 C1 112.60(18) yes
C2 Si1 C1 107.2(3) yes
O1 Si1 C3 112.1(2) yes
C2 Si1 C3 107.4(5) yes
C1 Si1 C3 106.5(2) yes
Si1 O1 Co1 164.45(19) yes
C11 N11 N12 107.78(19) yes
C11 N11 Co1 137.39(17) yes
N12 N11 Co1 114.41(14) yes
C13 N12 N11 108.82(19) yes
C13 N12 B1 132.0(2) yes
N11 N12 B1 119.10(18) yes
C21 N21 N22 107.9(2) yes
C21 N21 Co1 137.79(19) yes
N22 N21 Co1 113.93(15) yes
C23 N22 N21 109.4(2) yes
C23 N22 B1 130.9(2) yes
N21 N22 B1 119.64(18) yes
C31 N31 N32 107.5(2) yes
C31 N31 Co1 137.6(2) yes
N32 N31 Co1 114.91(15) yes
C33 N32 N31 109.5(2) yes
C33 N32 B1 131.7(2) yes
N31 N32 B1 118.4(2) yes
N11 C11 C12 109.2(2) yes
N11 C11 C14 121.2(2) yes
C12 C11 C14 129.6(2) yes
C11 C12 C13 106.6(2) yes
N12 C13 C12 107.6(2) yes
N12 C13 C17 125.1(2) yes
C12 C13 C17 127.3(2) yes
C15 C14 C11 111.4(2) yes
C15 C14 C16 111.5(3) yes
C11 C14 C16 111.1(3) yes
C13 C17 C18 110.6(3) yes
C13 C17 C19 109.7(3) yes
C18 C17 C19 111.1(3) yes
N21 C21 C22 109.0(2) yes
N21 C21 C24 120.2(3) yes
C22 C21 C24 130.7(3) yes
C23 C22 C21 106.7(2) yes
N22 C23 C22 107.0(2) yes
N22 C23 C27 123.2(2) yes
C22 C23 C27 129.7(2) yes
C25 C24 C26 115.4(5) yes
C25 C24 C21 112.2(3) yes
C26 C24 C21 111.0(4) yes
C23 C27 C28 110.8(2) yes
C23 C27 C29 111.1(2) yes
C28 C27 C29 110.4(2) yes
N31 C31 C32 109.6(2) yes
N31 C31 C34 119.6(3) yes
C32 C31 C34 130.8(3) yes
C31 C32 C33 106.6(3) yes
N32 C33 C32 106.8(2) yes
N32 C33 C37 123.9(2) yes
C32 C33 C37 129.2(3) yes
C36 C34 C35 117.5(4) yes
C36 C34 C31 114.0(3) yes
C35 C34 C31 110.1(3) yes
C33 C37 C38 110.7(2) yes
C33 C37 C39 110.7(3) yes
C38 C37 C39 111.3(3) yes
N12 B1 N22 108.7(2) yes
N12 B1 N32 109.88(18) yes
N22 B1 N32 108.74(19) yes

loop_
_geom_bond_atom_site_label_1
_geom_bond_atom_site_label_2
_geom_bond_distance
_geom_bond_publ_flag
Co1 O1 1.834(2) yes
Co1 N31 2.022(2) yes
Co1 N11 2.032(2) yes
Co1 N21 2.035(2) yes
Si1 O1 1.579(2) yes
Si1 C2 1.834(5) yes
Si1 C1 1.849(4) yes
Si1 C3 1.853(6) yes
N11 C11 1.331(3) yes
N11 N12 1.379(3) yes
N12 C13 1.350(3) yes
N12 B1 1.551(3) yes
N21 C21 1.328(3) yes
N21 N22 1.375(3) yes
N22 C23 1.358(3) yes
N22 B1 1.556(3) yes
N31 C31 1.325(4) yes
N31 N32 1.378(3) yes
N32 C33 1.352(3) yes
N32 B1 1.558(3) yes
C11 C12 1.385(4) yes
C11 C14 1.507(3) yes
C12 C13 1.385(4) yes
C13 C17 1.502(4) yes
C14 C15 1.488(4) yes
C14 C16 1.525(4) yes
C17 C18 1.521(5) yes
C17 C19 1.534(5) yes
C21 C22 1.400(4) yes
C21 C24 1.496(4) yes
C22 C23 1.386(4) yes
C23 C27 1.494(4) yes
C24 C25 1.470(6) yes
C24 C26 1.475(7) yes
C27 C28 1.522(4) yes
C27 C29 1.534(3) yes
C31 C32 1.386(4) yes
C31 C34 1.520(4) yes
C32 C33 1.392(4) yes
C33 C37 1.505(4) yes
C34 C36 1.425(6) yes
C34 C35 1.498(5) yes
C37 C38 1.517(4) yes
C37 C39 1.525(4) yes
